data_9010183
loop_
_publ_author_name
'Laurora, A.'
'Brigatti, M. F.'
'Mottana, A.'
'Malferrari, D.'
'Caprilli, E.'

_publ_section_title
;Crystal chemistry of trioctahedral micas in alkaline and subalkaline volcanic
 rocks: A case study from Mt. Sassetto (Tolfa district, Latium, central Italy)
 polytype
;
_journal_name_full 'American Mineralogist'
_journal_page_first 468
_journal_page_last 480
_journal_paper_doi 10.2138/am.2007.2339
_journal_volume 92
_journal_year 2007
_chemical_compound_source 'Mt. Sassetto, Tolfa district, Latium, Italy'
_chemical_formula_sum 'Al1.16 Fe1.11 K0.93 Mg1.5 Na0.07 O12 Si2.84 Ti0.39'
_chemical_name_mineral Phlogopite
_space_group_IT_number 12
_symmetry_space_group_name_Hall '-C 2y'
_symmetry_space_group_name_H-M 'C 1 2/m 1'
_cell_angle_alpha 90
_cell_angle_beta 100.217
_cell_angle_gamma 90
_cell_formula_units_Z 2
_cell_length_a 5.3399
_cell_length_b 9.2483
_cell_length_c 10.1688
_cell_volume 494.223
_database_code_amcsd 0004304
_exptl_crystal_density_diffrn 3.079
_cod_original_formula_sum '(K.93 Na.07) (Mg1.5 Fe1.11 Ti.39) (Al1.16 Si2.84) O12'
_cod_database_code 9010183

loop_
_space_group_symop_operation_xyz
x,y,z
1/2+x,1/2+y,z
x,-y,z
1/2+x,1/2-y,z
-x,y,-z
1/2-x,1/2+y,-z
-x,-y,-z
1/2-x,1/2-y,-z

loop_
_atom_site_aniso_label
_atom_site_aniso_U_11
_atom_site_aniso_U_22
_atom_site_aniso_U_33
_atom_site_aniso_U_12
_atom_site_aniso_U_13
_atom_site_aniso_U_23
KA 0.03200 0.02900 0.03900 0.00000 0.00600 0.00000
NaA 0.03200 0.02900 0.03900 0.00000 0.00600 0.00000
MgM1 0.01200 0.00900 0.01900 0.00000 0.00400 0.00000
Fe2+M1 0.01200 0.00900 0.01900 0.00000 0.00400 0.00000
TiM1 0.01200 0.00900 0.01900 0.00000 0.00400 0.00000
MgM2 0.01000 0.01500 0.01700 0.00000 0.00200 0.00000
Fe2+M2 0.01000 0.01500 0.01700 0.00000 0.00200 0.00000
TiM2 0.01000 0.01500 0.01700 0.00000 0.00200 0.00000
AlT 0.00700 0.00600 0.00900 0.00000 0.00000 -0.00100
SiT 0.00700 0.00600 0.00900 0.00000 0.00000 -0.00100
O1 0.02000 0.02400 0.01900 -0.00600 0.00400 -0.00200
O2 0.03000 0.01200 0.02100 0.00000 0.00100 0.00000
O3 0.01000 0.00900 0.01400 0.00200 0.00100 -0.00200
O4 0.01000 0.01100 0.01500 0.00000 0.00100 0.00000

loop_
_atom_site_label
_atom_site_fract_x
_atom_site_fract_y
_atom_site_fract_z
_atom_site_occupancy
_atom_site_U_iso_or_equiv
_atom_site_type_symbol
_atom_site_attached_hydrogens
KA 0.00000 0.50000 0.00000 0.93000 0.03300 K 0
NaA 0.00000 0.50000 0.00000 0.07000 0.03300 Na 0
MgM1 0.00000 0.00000 0.50000 0.50000 0.01300 Mg 0
Fe2+M1 0.00000 0.00000 0.50000 0.37000 0.01300 Fe 0
TiM1 0.00000 0.00000 0.50000 0.13000 0.01300 Ti 0
MgM2 0.00000 0.33890 0.50000 0.50000 0.01400 Mg 0
Fe2+M2 0.00000 0.33890 0.50000 0.37000 0.01400 Fe 0
TiM2 0.00000 0.33890 0.50000 0.13000 0.01400 Ti 0
AlT 0.07450 0.16720 0.22420 0.29000 0.00700 Al 0
SiT 0.07450 0.16720 0.22420 0.71000 0.00700 Si 0
O1 0.31840 0.23570 0.16620 1.00000 0.02100 O 0
O2 0.02770 0.00000 0.16800 1.00000 0.02100 O 0
O3 0.13080 0.16920 0.39070 1.00000 0.01100 O 0
O4 0.13030 0.50000 0.39830 1.00000 0.01200 O 0

loop_
_cod_changelog_entry_id
_cod_changelog_entry_author
_cod_changelog_entry_date
_cod_changelog_entry_text
1
;cod-tools version 3.8.0
Id: cif_guess_AMCSD_atom_types 9581 2023-05-17 12:35:41Z saulius
;
2023-05-23T09:21:15+03:00
;Derived atom types and hydrogen counts
from atom names that follow the AMCSD naming convention
(Wat == water, O-H == hydroxyl).
;

loop_
_cod_related_entry_id
_cod_related_entry_database
_cod_related_entry_code
1 AMCSD 0004304
